data_4038536
loop_
_publ_author_name
'Xiong, Wei'
'Zhang, Shengjun'
'Li, Huijun'
'Zhang, Zhifeng'
'Xu, Tongyu'

_publ_section_title
;
 Pd-Catalyzed Decarboxylative Cycloaddition of Vinylethylene Carbonates
 with Isothiocyanates.
;
_journal_name_full 'The Journal of organic chemistry'
_journal_paper_doi 10.1021/acs.joc.0c00243
_journal_year 2020
_chemical_formula_moiety 'C17 H15 N O S'
_chemical_formula_sum 'C17 H15 N O S'
_chemical_formula_weight 281.36
_space_group_crystal_system monoclinic
_space_group_IT_number 14
_space_group_name_Hall '-P 2yn'
_space_group_name_H-M_alt 'P 1 21/n 1'
_atom_sites_solution_hydrogens geom
_audit_creation_method SHELXL-2014
_cell_angle_alpha 90
_cell_angle_beta 112.258(3)
_cell_angle_gamma 90
_cell_formula_units_Z 4
_cell_length_a 9.5914(19)
_cell_length_b 16.819(3)
_cell_length_c 9.9640(19)
_cell_measurement_reflns_used 2563
_cell_measurement_temperature 296(2)
_cell_measurement_theta_max 24.86
_cell_measurement_theta_min 2.51
_cell_volume 1487.6(5)
_computing_cell_refinement 'Bruker SAINT'
_computing_data_collection 'Bruker APEX2'
_computing_data_reduction 'Bruker SAINT'
_computing_molecular_graphics 'Bruker SHELXTL'
_computing_publication_material 'Bruker SHELXTL'
_computing_structure_refinement 'SHELXL-97 (Sheldrick, 2008)'
_computing_structure_solution 'SHELXS-97 (Sheldrick, 2008)'
_diffrn_ambient_temperature 296(2)
_diffrn_measured_fraction_theta_full 0.982
_diffrn_measured_fraction_theta_max 0.997
_diffrn_measurement_device_type 'Bruker APEX-II CCD'
_diffrn_measurement_method '\f and \w scans'
_diffrn_radiation_type MoK\a
_diffrn_radiation_wavelength 0.71073
_diffrn_reflns_av_R_equivalents 0.0247
_diffrn_reflns_av_unetI/netI 0.0296
_diffrn_reflns_Laue_measured_fraction_full 0.982
_diffrn_reflns_Laue_measured_fraction_max 0.997
_diffrn_reflns_limit_h_max 11
_diffrn_reflns_limit_h_min -6
_diffrn_reflns_limit_k_max 19
_diffrn_reflns_limit_k_min -20
_diffrn_reflns_limit_l_max 11
_diffrn_reflns_limit_l_min -11
_diffrn_reflns_number 7262
_diffrn_reflns_point_group_measured_fraction_full 0.982
_diffrn_reflns_point_group_measured_fraction_max 0.997
_diffrn_reflns_theta_full 25.242
_diffrn_reflns_theta_max 25.095
_diffrn_reflns_theta_min 2.511
_exptl_absorpt_coefficient_mu 0.212
_exptl_crystal_density_diffrn 1.256
_exptl_crystal_description block
_exptl_crystal_F_000 592
_exptl_crystal_size_max 0.354
_exptl_crystal_size_mid 0.268
_exptl_crystal_size_min 0.149
_refine_diff_density_max 0.169
_refine_diff_density_min -0.169
_refine_diff_density_rms 0.030
_refine_ls_extinction_method none
_refine_ls_goodness_of_fit_ref 1.034
_refine_ls_hydrogen_treatment constr
_refine_ls_matrix_type full
_refine_ls_number_parameters 181
_refine_ls_number_reflns 2634
_refine_ls_number_restraints 0
_refine_ls_restrained_S_all 1.034
_refine_ls_R_factor_all 0.0488
_refine_ls_R_factor_gt 0.0364
_refine_ls_shift/su_max 0.000
_refine_ls_shift/su_mean 0.000
_refine_ls_structure_factor_coef Fsqd
_refine_ls_weighting_details 'w=1/[\s^2^(Fo^2^)+(0.0399P)^2^+0.3613P] where P=(Fo^2^+2Fc^2^)/3'
_refine_ls_weighting_scheme calc
_refine_ls_wR_factor_gt 0.0898
_refine_ls_wR_factor_ref 0.0973
_reflns_Friedel_coverage 0.000
_reflns_number_gt 2091
_reflns_number_total 2634
_reflns_threshold_expression 'I > 2\s(I)'
_cod_data_source_file jo0c00243_si_002.cif
_cod_data_source_block xb2545_0m
_cod_original_sg_symbol_H-M 'P 21/n'
_cod_database_code 4038536
_shelx_space_group_comment
;
The symmetry employed for this shelxl refinement is uniquely defined
by the following loop, which should always be used as a source of
symmetry information in preference to the above space-group names.
They are only intended as comments.
;
_shelx_estimated_absorpt_t_min 0.929
_shelx_estimated_absorpt_t_max 0.969
_shelxl_version_number 2014-3

loop_
_space_group_symop_operation_xyz
'x, y, z'
'-x+1/2, y+1/2, -z+1/2'
'-x, -y, -z'
'x-1/2, -y-1/2, z-1/2'

loop_
_atom_site_label
_atom_site_type_symbol
_atom_site_fract_x
_atom_site_fract_y
_atom_site_fract_z
_atom_site_U_iso_or_equiv
_atom_site_adp_type
_atom_site_occupancy
_atom_site_site_symmetry_order
_atom_site_calc_flag
_atom_site_refinement_flags_posn
_atom_site_refinement_flags_adp
_atom_site_refinement_flags_occupancy
_atom_site_disorder_assembly
_atom_site_disorder_group
S1 S 0.80037(6) 0.08786(3) 0.11104(6) 0.0645(2) Uani 1 1 d . . . . .
N1 N 0.57932(15) 0.13835(8) 0.19471(15) 0.0414(3) Uani 1 1 d . . . . .
O1 O 0.61609(16) 0.00957(7) 0.19900(16) 0.0626(4) Uani 1 1 d . . . . .
C1 C 0.59062(19) 0.22048(9) 0.16225(18) 0.0405(4) Uani 1 1 d . . . . .
C2 C 0.5378(2) 0.24428(12) 0.0195(2) 0.0543(5) Uani 1 1 d . . . . .
H2 H 0.4964 0.2073 -0.0544 0.065 Uiso 1 1 calc R U . . .
C3 C 0.5464(2) 0.32316(14) -0.0131(2) 0.0678(6) Uani 1 1 d . . . . .
H3 H 0.5118 0.3395 -0.1094 0.081 Uiso 1 1 calc R U . . .
C4 C 0.6059(3) 0.37751(13) 0.0958(3) 0.0688(6) Uani 1 1 d . . . . .
H4 H 0.6116 0.4307 0.0731 0.083 Uiso 1 1 calc R U . . .
C5 C 0.6571(2) 0.35420(12) 0.2378(2) 0.0631(6) Uani 1 1 d . . . . .
H5 H 0.6969 0.3916 0.3112 0.076 Uiso 1 1 calc R U . . .
C6 C 0.6499(2) 0.27515(10) 0.2723(2) 0.0501(5) Uani 1 1 d . . . . .
H6 H 0.6846 0.2590 0.3687 0.060 Uiso 1 1 calc R U . . .
C7 C 0.6607(2) 0.08041(10) 0.16794(19) 0.0474(4) Uani 1 1 d . . . . .
C8 C 0.4857(2) 0.01874(11) 0.2357(2) 0.0564(5) Uani 1 1 d . . . . .
H8A H 0.4979 -0.0109 0.3229 0.068 Uiso 1 1 calc R U . . .
H8B H 0.3961 -0.0003 0.1574 0.068 Uiso 1 1 calc R U . . .
C9 C 0.47255(19) 0.10835(9) 0.26035(19) 0.0429(4) Uani 1 1 d . . . . .
C10 C 0.3176(2) 0.14193(12) 0.1790(2) 0.0528(5) Uani 1 1 d . . . . .
H10 H 0.3118 0.1967 0.1647 0.063 Uiso 1 1 calc R U . . .
C11 C 0.1921(3) 0.10345(16) 0.1268(3) 0.0862(8) Uani 1 1 d . . . . .
H11A H 0.1911 0.0486 0.1379 0.103 Uiso 1 1 calc R U . . .
H11B H 0.1026 0.1306 0.0782 0.103 Uiso 1 1 calc R U . . .
C12 C 0.5325(2) 0.12935(10) 0.42158(19) 0.0443(4) Uani 1 1 d . . . . .
C13 C 0.6783(2) 0.10840(12) 0.5105(2) 0.0578(5) Uani 1 1 d . . . . .
H13 H 0.7387 0.0811 0.4716 0.069 Uiso 1 1 calc R U . . .
C14 C 0.7347(3) 0.12772(14) 0.6563(2) 0.0674(6) Uani 1 1 d . . . . .
H14 H 0.8324 0.1131 0.7150 0.081 Uiso 1 1 calc R U . . .
C15 C 0.6474(3) 0.16831(13) 0.7145(2) 0.0704(7) Uani 1 1 d . . . . .
H15 H 0.6860 0.1817 0.8123 0.084 Uiso 1 1 calc R U . . .
C16 C 0.5040(3) 0.18899(13) 0.6291(3) 0.0713(6) Uani 1 1 d . . . . .
H16 H 0.4445 0.2164 0.6689 0.086 Uiso 1 1 calc R U . . .
C17 C 0.4462(2) 0.16945(11) 0.4835(2) 0.0579(5) Uani 1 1 d . . . . .
H17 H 0.3477 0.1835 0.4264 0.070 Uiso 1 1 calc R U . . .

loop_
_atom_site_aniso_label
_atom_site_aniso_U_11
_atom_site_aniso_U_22
_atom_site_aniso_U_33
_atom_site_aniso_U_23
_atom_site_aniso_U_13
_atom_site_aniso_U_12
S1 0.0559(3) 0.0776(4) 0.0701(4) -0.0169(3) 0.0351(3) 0.0023(3)
N1 0.0472(8) 0.0350(7) 0.0489(8) -0.0036(6) 0.0258(7) -0.0019(6)
O1 0.0666(9) 0.0382(7) 0.0913(10) -0.0064(6) 0.0392(8) 0.0043(6)
C1 0.0399(9) 0.0386(9) 0.0464(10) 0.0002(7) 0.0202(8) -0.0016(7)
C2 0.0543(11) 0.0619(12) 0.0462(11) 0.0006(9) 0.0183(9) -0.0041(10)
C3 0.0651(14) 0.0773(15) 0.0597(13) 0.0280(12) 0.0223(11) 0.0040(12)
C4 0.0674(14) 0.0482(12) 0.0943(18) 0.0212(12) 0.0345(13) -0.0006(10)
C5 0.0693(14) 0.0446(11) 0.0750(14) -0.0032(10) 0.0269(12) -0.0143(10)
C6 0.0563(11) 0.0460(10) 0.0470(10) -0.0010(8) 0.0184(9) -0.0085(9)
C7 0.0476(10) 0.0467(10) 0.0476(10) -0.0090(8) 0.0176(9) 0.0012(8)
C8 0.0608(12) 0.0406(10) 0.0732(13) -0.0062(9) 0.0316(11) -0.0062(9)
C9 0.0455(10) 0.0354(9) 0.0525(10) -0.0022(7) 0.0239(9) -0.0043(7)
C10 0.0492(11) 0.0521(11) 0.0623(12) 0.0005(9) 0.0268(10) -0.0001(9)
C11 0.0509(13) 0.0842(17) 0.118(2) -0.0061(15) 0.0262(14) -0.0043(12)
C12 0.0521(10) 0.0347(9) 0.0533(11) 0.0029(8) 0.0283(9) -0.0064(8)
C13 0.0557(12) 0.0640(13) 0.0587(13) 0.0032(10) 0.0273(10) -0.0016(10)
C14 0.0624(13) 0.0786(15) 0.0564(13) 0.0091(11) 0.0170(11) -0.0167(11)
C15 0.0997(19) 0.0654(14) 0.0549(13) -0.0082(11) 0.0392(14) -0.0328(13)
C16 0.0976(19) 0.0633(14) 0.0682(15) -0.0083(11) 0.0487(15) -0.0054(13)
C17 0.0691(13) 0.0532(11) 0.0613(13) 0.0009(9) 0.0357(11) 0.0043(10)

loop_
_atom_type_symbol
_atom_type_description
_atom_type_scat_dispersion_real
_atom_type_scat_dispersion_imag
_atom_type_scat_source
C C 0.0033 0.0016 'International Tables Vol C Tables 4.2.6.8 and 6.1.1.4'
H H 0.0000 0.0000 'International Tables Vol C Tables 4.2.6.8 and 6.1.1.4'
N N 0.0061 0.0033 'International Tables Vol C Tables 4.2.6.8 and 6.1.1.4'
O O 0.0106 0.0060 'International Tables Vol C Tables 4.2.6.8 and 6.1.1.4'
S S 0.1246 0.1234 'International Tables Vol C Tables 4.2.6.8 and 6.1.1.4'

loop_
_geom_angle_atom_site_label_1
_geom_angle_atom_site_label_2
_geom_angle_atom_site_label_3
_geom_angle
_geom_angle_site_symmetry_1
_geom_angle_site_symmetry_3
_geom_angle_publ_flag
C7 N1 C1 123.93(14) . . ?
C7 N1 C9 112.91(14) . . ?
C1 N1 C9 123.15(13) . . ?
C7 O1 C8 110.32(13) . . ?
C2 C1 C6 120.51(16) . . ?
C2 C1 N1 118.96(15) . . ?
C6 C1 N1 120.51(15) . . ?
C1 C2 C3 119.55(19) . . ?
C1 C2 H2 120.2 . . ?
C3 C2 H2 120.2 . . ?
C4 C3 C2 120.08(19) . . ?
C4 C3 H3 120.0 . . ?
C2 C3 H3 120.0 . . ?
C3 C4 C5 120.52(19) . . ?
C3 C4 H4 119.7 . . ?
C5 C4 H4 119.7 . . ?
C4 C5 C6 120.1(2) . . ?
C4 C5 H5 120.0 . . ?
C6 C5 H5 120.0 . . ?
C1 C6 C5 119.27(18) . . ?
C1 C6 H6 120.4 . . ?
C5 C6 H6 120.4 . . ?
N1 C7 O1 109.90(15) . . ?
N1 C7 S1 128.77(14) . . ?
O1 C7 S1 121.30(13) . . ?
O1 C8 C9 106.08(14) . . ?
O1 C8 H8A 110.5 . . ?
C9 C8 H8A 110.5 . . ?
O1 C8 H8B 110.5 . . ?
C9 C8 H8B 110.5 . . ?
H8A C8 H8B 108.7 . . ?
N1 C9 C10 109.69(14) . . ?
N1 C9 C12 109.52(13) . . ?
C10 C9 C12 112.38(14) . . ?
N1 C9 C8 98.60(13) . . ?
C10 C9 C8 113.85(15) . . ?
C12 C9 C8 111.89(15) . . ?
C11 C10 C9 127.5(2) . . ?
C11 C10 H10 116.3 . . ?
C9 C10 H10 116.3 . . ?
C10 C11 H11A 120.0 . . ?
C10 C11 H11B 120.0 . . ?
H11A C11 H11B 120.0 . . ?
C17 C12 C13 117.94(18) . . ?
C17 C12 C9 122.12(17) . . ?
C13 C12 C9 119.94(16) . . ?
C14 C13 C12 120.6(2) . . ?
C14 C13 H13 119.7 . . ?
C12 C13 H13 119.7 . . ?
C15 C14 C13 120.2(2) . . ?
C15 C14 H14 119.9 . . ?
C13 C14 H14 119.9 . . ?
C16 C15 C14 119.9(2) . . ?
C16 C15 H15 120.0 . . ?
C14 C15 H15 120.0 . . ?
C15 C16 C17 120.2(2) . . ?
C15 C16 H16 119.9 . . ?
C17 C16 H16 119.9 . . ?
C12 C17 C16 121.0(2) . . ?
C12 C17 H17 119.5 . . ?
C16 C17 H17 119.5 . . ?

loop_
_geom_bond_atom_site_label_1
_geom_bond_atom_site_label_2
_geom_bond_distance
_geom_bond_site_symmetry_2
_geom_bond_publ_flag
S1 C7 1.6456(19) . ?
N1 C7 1.337(2) . ?
N1 C1 1.432(2) . ?
N1 C9 1.496(2) . ?
O1 C7 1.341(2) . ?
O1 C8 1.439(2) . ?
C1 C2 1.376(2) . ?
C1 C6 1.378(2) . ?
C2 C3 1.376(3) . ?
C2 H2 0.9300 . ?
C3 C4 1.367(3) . ?
C3 H3 0.9300 . ?
C4 C5 1.368(3) . ?
C4 H4 0.9300 . ?
C5 C6 1.382(3) . ?
C5 H5 0.9300 . ?
C6 H6 0.9300 . ?
C8 C9 1.540(2) . ?
C8 H8A 0.9700 . ?
C8 H8B 0.9700 . ?
C9 C10 1.507(3) . ?
C9 C12 1.529(2) . ?
C10 C11 1.290(3) . ?
C10 H10 0.9300 . ?
C11 H11A 0.9300 . ?
C11 H11B 0.9300 . ?
C12 C17 1.381(2) . ?
C12 C13 1.388(3) . ?
C13 C14 1.384(3) . ?
C13 H13 0.9300 . ?
C14 C15 1.368(3) . ?
C14 H14 0.9300 . ?
C15 C16 1.360(3) . ?
C15 H15 0.9300 . ?
C16 C17 1.383(3) . ?
C16 H16 0.9300 . ?
C17 H17 0.9300 . ?

loop_
_geom_torsion_atom_site_label_1
_geom_torsion_atom_site_label_2
_geom_torsion_atom_site_label_3
_geom_torsion_atom_site_label_4
_geom_torsion
_geom_torsion_site_symmetry_1
_geom_torsion_site_symmetry_2
_geom_torsion_site_symmetry_3
_geom_torsion_site_symmetry_4
_geom_torsion_publ_flag
C7 N1 C1 C2 69.9(2) . . . . ?
C9 N1 C1 C2 -109.11(18) . . . . ?
C7 N1 C1 C6 -111.83(19) . . . . ?
C9 N1 C1 C6 69.2(2) . . . . ?
C6 C1 C2 C3 1.0(3) . . . . ?
N1 C1 C2 C3 179.30(17) . . . . ?
C1 C2 C3 C4 -0.6(3) . . . . ?
C2 C3 C4 C5 0.0(3) . . . . ?
C3 C4 C5 C6 0.4(3) . . . . ?
C2 C1 C6 C5 -0.7(3) . . . . ?
N1 C1 C6 C5 -178.95(16) . . . . ?
C4 C5 C6 C1 0.0(3) . . . . ?
C1 N1 C7 O1 -174.90(15) . . . . ?
C9 N1 C7 O1 4.2(2) . . . . ?
C1 N1 C7 S1 7.1(3) . . . . ?
C9 N1 C7 S1 -173.82(13) . . . . ?
C8 O1 C7 N1 6.1(2) . . . . ?
C8 O1 C7 S1 -175.71(13) . . . . ?
C7 O1 C8 C9 -13.4(2) . . . . ?
C7 N1 C9 C10 -130.70(16) . . . . ?
C1 N1 C9 C10 48.4(2) . . . . ?
C7 N1 C9 C12 105.52(16) . . . . ?
C1 N1 C9 C12 -75.41(19) . . . . ?
C7 N1 C9 C8 -11.46(18) . . . . ?
C1 N1 C9 C8 167.61(15) . . . . ?
O1 C8 C9 N1 14.06(18) . . . . ?
O1 C8 C9 C10 130.13(16) . . . . ?
O1 C8 C9 C12 -101.09(17) . . . . ?
N1 C9 C10 C11 129.7(2) . . . . ?
C12 C9 C10 C11 -108.2(2) . . . . ?
C8 C9 C10 C11 20.3(3) . . . . ?
N1 C9 C12 C17 126.81(17) . . . . ?
C10 C9 C12 C17 4.6(2) . . . . ?
C8 C9 C12 C17 -124.92(18) . . . . ?
N1 C9 C12 C13 -52.8(2) . . . . ?
C10 C9 C12 C13 -175.02(16) . . . . ?
C8 C9 C12 C13 55.4(2) . . . . ?
C17 C12 C13 C14 -0.3(3) . . . . ?
C9 C12 C13 C14 179.33(16) . . . . ?
C12 C13 C14 C15 -0.4(3) . . . . ?
C13 C14 C15 C16 0.7(3) . . . . ?
C14 C15 C16 C17 -0.3(3) . . . . ?
C13 C12 C17 C16 0.8(3) . . . . ?
C9 C12 C17 C16 -178.85(17) . . . . ?
C15 C16 C17 C12 -0.5(3) . . . . ?
